data_4109562
loop_
_publ_author_name
'Wen-Hua Zheng'
'Bao-Hui Zheng'
'Yan Zhang'
'Xue-Long Hou'

_publ_section_title
;
 Highly Regio-, Diastereo-, and Enantioselective Pd-Catalyzed Allylic
 Alkylation of Acyclic Ketone Enolates with Monosubstituted Allyl
 Substrates
;
_journal_name_full 'Journal of the American Chemical Society'
_journal_page_first 7718
_journal_page_last 7719
_journal_paper_doi 10.1021/ja071098l
_journal_volume 129
_journal_year 2007
_chemical_absolute_configuration ad
_chemical_formula_sum 'C32 H32 O3'
_chemical_formula_weight 464.58
_chemical_name_systematic
; 
 ? 
;
_space_group_IT_number 4
_symmetry_cell_setting monoclinic
_symmetry_space_group_name_Hall 'P 2yb'
_symmetry_space_group_name_H-M 'P 1 21 1'
_atom_sites_solution_hydrogens geom
_atom_sites_solution_primary direct
_atom_sites_solution_secondary difmap
_audit_creation_method SHELXL-97
_cell_angle_alpha 90.00
_cell_angle_beta 102.402(3)
_cell_angle_gamma 90.00
_cell_formula_units_Z 2
_cell_length_a 9.675(2)
_cell_length_b 6.0983(13)
_cell_length_c 22.524(5)
_cell_measurement_reflns_used 1142
_cell_measurement_temperature 293(2)
_cell_measurement_theta_max 39.660
_cell_measurement_theta_min 5.044
_cell_volume 1297.9(5)
_computing_cell_refinement 'Bruker SMART'
_computing_data_collection 'Bruker SMART'
_computing_data_reduction 'Bruker SHELXTL'
_computing_molecular_graphics 'Bruker SHELXTL'
_computing_publication_material 'Bruker SHELXTL'
_computing_structure_refinement 'SHELXL-97 (Sheldrick, 1997)'
_computing_structure_solution 'SHELXS-97 (Sheldrick, 1990)'
_diffrn_ambient_temperature 293(2)
_diffrn_measured_fraction_theta_full 0.987
_diffrn_measured_fraction_theta_max 0.987
_diffrn_measurement_device_type 'CCD area detector'
_diffrn_measurement_method 'phi and omega scans'
_diffrn_radiation_monochromator graphite
_diffrn_radiation_source 'fine-focus sealed tube'
_diffrn_radiation_type MoK\a
_diffrn_radiation_wavelength 0.71073
_diffrn_reflns_av_R_equivalents 0.1090
_diffrn_reflns_av_sigmaI/netI 0.1054
_diffrn_reflns_limit_h_max 12
_diffrn_reflns_limit_h_min -12
_diffrn_reflns_limit_k_max 7
_diffrn_reflns_limit_k_min -7
_diffrn_reflns_limit_l_max 28
_diffrn_reflns_limit_l_min -19
_diffrn_reflns_number 7615
_diffrn_reflns_theta_full 26.99
_diffrn_reflns_theta_max 26.99
_diffrn_reflns_theta_min 2.16
_exptl_absorpt_coefficient_mu 0.075
_exptl_absorpt_correction_T_max 1.00000
_exptl_absorpt_correction_T_min 0.77325
_exptl_absorpt_correction_type empirical
_exptl_crystal_colour colorless
_exptl_crystal_density_diffrn 1.189
_exptl_crystal_description prismatic
_exptl_crystal_F_000 496
_exptl_crystal_size_max 0.475
_exptl_crystal_size_mid 0.189
_exptl_crystal_size_min 0.163
_refine_diff_density_max 0.145
_refine_diff_density_min -0.197
_refine_diff_density_rms 0.039
_refine_ls_abs_structure_details 'Flack H D (1983), Acta Cryst. A39, 876-881'
_refine_ls_abs_structure_Flack -10(10)
_refine_ls_extinction_expression Fc^*^=kFc[1+0.001xFc^2^\l^3^/sin(2\q)]^-1/4^
_refine_ls_extinction_method SHELXL
_refine_ls_goodness_of_fit_ref 0.767
_refine_ls_hydrogen_treatment mixed
_refine_ls_matrix_type full
_refine_ls_number_parameters 336
_refine_ls_number_reflns 3068
_refine_ls_number_restraints 1
_refine_ls_restrained_S_all 0.767
_refine_ls_R_factor_all 0.0891
_refine_ls_R_factor_gt 0.0459
_refine_ls_shift/su_max 0.024
_refine_ls_shift/su_mean 0.004
_refine_ls_structure_factor_coef Fsqd
_refine_ls_weighting_details 'calc w=1/[\s^2^(Fo^2^)+(0.0349P)^2^+0.0000P] where P=(Fo^2^+2Fc^2^)/3'
_refine_ls_weighting_scheme calc
_refine_ls_wR_factor_gt 0.0897
_refine_ls_wR_factor_ref 0.1043
_reflns_number_gt 1606
_reflns_number_total 3068
_reflns_threshold_expression >2sigma(I)
_cod_data_source_file ja071098lsi20070215_025233.cif
_cod_data_source_block cd26392
_cod_original_cell_volume 1298.0(5)
_cod_database_code 4109562

loop_
_symmetry_equiv_pos_as_xyz
'x, y, z'
'-x, y+1/2, -z'

loop_
_atom_site_label
_atom_site_type_symbol
_atom_site_fract_x
_atom_site_fract_y
_atom_site_fract_z
_atom_site_U_iso_or_equiv
_atom_site_adp_type
_atom_site_occupancy
_atom_site_symmetry_multiplicity
_atom_site_calc_flag
_atom_site_refinement_flags
O1 O 0.5758(3) 0.3684(4) 0.29144(10) 0.0734(8) Uani 1 1 d .
O2 O 0.4922(2) 0.6454(4) 0.22935(8) 0.0502(6) Uani 1 1 d .
O3 O 1.0087(3) 0.8092(5) 0.62787(11) 0.0767(8) Uani 1 1 d .
C1 C 0.4290(4) 0.6390(7) 0.32545(16) 0.0611(10) Uani 1 1 d .
C2 C 0.5069(3) 0.5331(6) 0.28109(15) 0.0522(9) Uani 1 1 d .
C3 C 0.3161(4) 0.4837(10) 0.33831(17) 0.0961(15) Uani 1 1 d .
H3A H 0.2420 0.4698 0.3026 0.124 Uiso 1 1 calc R
H3B H 0.2777 0.5408 0.3711 0.124 Uiso 1 1 calc R
H3C H 0.3574 0.3424 0.3494 0.124 Uiso 1 1 calc R
C4 C 0.5382(3) 0.7097(7) 0.38148(14) 0.0559(9) Uani 1 1 d .
C5 C 0.5737(4) 0.5794(6) 0.43216(14) 0.0585(9) Uani 1 1 d .
H5 H 0.5256 0.4483 0.4337 0.070 Uiso 1 1 calc R
C6 C 0.6821(4) 0.6412(6) 0.48193(14) 0.0520(9) Uani 1 1 d .
C7 C 0.7232(4) 0.5103(7) 0.53393(16) 0.0673(10) Uani 1 1 d .
H7 H 0.6755 0.3797 0.5369 0.081 Uiso 1 1 calc R
C8 C 0.8315(4) 0.5712(7) 0.58013(16) 0.0677(11) Uani 1 1 d .
H8 H 0.8565 0.4811 0.6140 0.081 Uiso 1 1 calc R
C9 C 0.9065(4) 0.7671(7) 0.57776(16) 0.0590(10) Uani 1 1 d .
C10 C 0.8693(4) 0.9001(7) 0.52840(16) 0.0634(10) Uani 1 1 d .
H10 H 0.9176 1.0309 0.5266 0.076 Uiso 1 1 calc R
C11 C 0.7554(4) 0.8389(6) 0.47914(15) 0.0537(9) Uani 1 1 d .
C12 C 0.7164(4) 0.9721(7) 0.42726(16) 0.0701(11) Uani 1 1 d .
H12 H 0.7628 1.1045 0.4251 0.084 Uiso 1 1 calc R
C13 C 0.6105(4) 0.9077(7) 0.38003(17) 0.0686(11) Uani 1 1 d .
H13 H 0.5859 0.9977 0.3461 0.082 Uiso 1 1 calc R
C14 C 0.5761(4) 0.5713(7) 0.18630(14) 0.0493(8) Uani 1 1 d .
C15 C 0.4909(3) 0.6198(7) 0.12260(14) 0.0495(8) Uani 1 1 d .
C16 C 0.3392(3) 0.5189(6) 0.11288(16) 0.0516(9) Uani 1 1 d .
C17 C 0.3426(4) 0.2824(7) 0.12772(17) 0.0667(10) Uani 1 1 d .
H17 H 0.3824 0.1894 0.1032 0.080 Uiso 1 1 calc R
C18 C 0.2947(4) 0.1911(7) 0.17217(17) 0.0852(13) Uani 1 1 d .
H18A H 0.2539 0.2774 0.1979 0.102 Uiso 1 1 calc R
H18B H 0.3015 0.0402 0.1780 0.102 Uiso 1 1 calc R
C19 C 0.7177(3) 0.6864(6) 0.20229(13) 0.0529(9) Uani 1 1 d .
C20 C 0.7327(4) 0.8930(7) 0.22635(15) 0.0652(10) Uani 1 1 d .
H20 H 0.6531 0.9703 0.2313 0.078 Uiso 1 1 calc R
C21 C 0.8650(5) 0.9886(9) 0.24336(18) 0.0918(15) Uani 1 1 d .
H21 H 0.8737 1.1265 0.2614 0.110 Uiso 1 1 calc R
C22 C 0.9834(5) 0.8827(13) 0.2340(2) 0.1066(19) Uani 1 1 d .
H22 H 1.0718 0.9492 0.2448 0.128 Uiso 1 1 calc R
C23 C 0.9703(4) 0.6820(12) 0.2091(2) 0.0948(16) Uani 1 1 d .
H23 H 1.0503 0.6112 0.2019 0.114 Uiso 1 1 calc R
C24 C 0.8384(4) 0.5763(8) 0.19347(15) 0.0705(11) Uani 1 1 d .
H24 H 0.8316 0.4352 0.1775 0.085 Uiso 1 1 calc R
C25 C 0.5706(4) 0.5337(8) 0.07516(14) 0.0784(13) Uani 1 1 d .
H25A H 0.6605 0.6061 0.0804 0.118 Uiso 1 1 calc R
H25B H 0.5159 0.5626 0.0351 0.118 Uiso 1 1 calc R
H25C H 0.5851 0.3785 0.0804 0.118 Uiso 1 1 calc R
C26 C 0.2532(3) 0.5751(6) 0.04941(14) 0.0505(9) Uani 1 1 d .
C27 C 0.2404(4) 0.4320(7) 0.00088(15) 0.0689(11) Uani 1 1 d .
H27 H 0.2829 0.2946 0.0067 0.083 Uiso 1 1 calc R
C28 C 0.1647(4) 0.4919(8) -0.05640(18) 0.0809(12) Uani 1 1 d .
H28 H 0.1598 0.3955 -0.0888 0.097 Uiso 1 1 calc R
C29 C 0.0982(4) 0.6871(9) -0.06605(18) 0.0738(12) Uani 1 1 d .
H29 H 0.0456 0.7239 -0.1044 0.089 Uiso 1 1 calc R
C30 C 0.1095(4) 0.8311(7) -0.01797(18) 0.0721(11) Uani 1 1 d .
H30 H 0.0656 0.9674 -0.0240 0.087 Uiso 1 1 calc R
C31 C 0.1854(3) 0.7739(6) 0.03896(16) 0.0598(10) Uani 1 1 d .
H31 H 0.1909 0.8720 0.0710 0.072 Uiso 1 1 calc R
C32 C 1.0840(4) 1.0098(9) 0.62898(19) 0.0883(14) Uani 1 1 d .
H32A H 1.1393 1.0067 0.5983 0.122 Uiso 1 1 calc R
H32B H 1.1454 1.0287 0.6682 0.122 Uiso 1 1 calc R
H32C H 1.0181 1.1294 0.6211 0.122 Uiso 1 1 calc R
H14 H 0.587(3) 0.412(6) 0.1906(12) 0.042(8) Uiso 1 1 d .
H15 H 0.484(2) 0.789(5) 0.1146(10) 0.038(7) Uiso 1 1 d .
H16 H 0.294(3) 0.586(5) 0.1400(12) 0.038(8) Uiso 1 1 d .
H1 H 0.386(3) 0.772(6) 0.3097(13) 0.056(10) Uiso 1 1 d .

loop_
_atom_site_aniso_label
_atom_site_aniso_U_11
_atom_site_aniso_U_22
_atom_site_aniso_U_33
_atom_site_aniso_U_23
_atom_site_aniso_U_13
_atom_site_aniso_U_12
O1 0.0916(18) 0.075(2) 0.0574(15) 0.0167(15) 0.0240(14) 0.0179(17)
O2 0.0536(12) 0.0586(15) 0.0408(12) 0.0056(11) 0.0158(10) 0.0083(11)
O3 0.0716(16) 0.092(2) 0.0625(16) 0.0005(16) 0.0053(14) -0.0034(17)
C1 0.062(2) 0.074(3) 0.053(2) 0.006(2) 0.0241(19) 0.007(2)
C2 0.0537(19) 0.056(3) 0.045(2) 0.0078(18) 0.0051(16) 0.0025(19)
C3 0.068(2) 0.162(5) 0.062(2) -0.009(3) 0.023(2) -0.026(3)
C4 0.061(2) 0.071(3) 0.0400(19) 0.0066(19) 0.0200(16) 0.013(2)
C5 0.068(2) 0.062(2) 0.052(2) 0.0059(19) 0.0252(19) 0.0037(19)
C6 0.066(2) 0.052(2) 0.0437(19) 0.0035(17) 0.0234(17) 0.0064(19)
C7 0.091(3) 0.058(3) 0.056(2) 0.009(2) 0.022(2) -0.001(2)
C8 0.086(3) 0.066(3) 0.051(2) 0.011(2) 0.014(2) 0.005(2)
C9 0.064(2) 0.065(3) 0.050(2) 0.000(2) 0.0171(19) 0.007(2)
C10 0.069(2) 0.066(3) 0.061(2) -0.004(2) 0.027(2) -0.007(2)
C11 0.071(2) 0.049(2) 0.0461(19) 0.0026(18) 0.0245(18) -0.0016(19)
C12 0.095(3) 0.062(3) 0.057(2) 0.006(2) 0.024(2) -0.014(2)
C13 0.095(3) 0.059(3) 0.054(2) 0.016(2) 0.023(2) 0.000(2)
C14 0.0548(19) 0.050(2) 0.046(2) 0.0003(17) 0.0180(16) 0.0045(18)
C15 0.0495(18) 0.053(2) 0.0446(19) -0.0003(17) 0.0074(15) -0.0028(17)
C16 0.053(2) 0.055(2) 0.050(2) -0.0054(18) 0.0177(17) -0.0020(18)
C17 0.073(2) 0.067(3) 0.060(2) -0.001(2) 0.0145(19) -0.010(2)
C18 0.114(3) 0.069(3) 0.071(3) 0.002(2) 0.015(2) -0.030(3)
C19 0.055(2) 0.065(3) 0.0358(17) 0.0076(18) 0.0049(15) -0.0020(19)
C20 0.073(2) 0.067(3) 0.055(2) 0.002(2) 0.0115(19) -0.010(2)
C21 0.102(3) 0.100(4) 0.066(3) 0.005(3) 0.000(3) -0.046(3)
C22 0.069(3) 0.162(6) 0.079(3) 0.025(4) -0.008(3) -0.041(4)
C23 0.053(3) 0.147(5) 0.083(3) 0.025(4) 0.010(2) 0.006(3)
C24 0.058(2) 0.096(3) 0.056(2) 0.009(2) 0.0066(18) 0.007(2)
C25 0.067(2) 0.122(4) 0.048(2) -0.001(2) 0.0171(18) -0.008(3)
C26 0.0465(17) 0.055(2) 0.050(2) -0.0064(18) 0.0095(16) -0.0022(18)
C27 0.068(2) 0.080(3) 0.055(2) -0.012(2) 0.004(2) 0.012(2)
C28 0.076(3) 0.105(4) 0.058(3) -0.013(3) 0.004(2) 0.009(3)
C29 0.061(2) 0.097(4) 0.060(2) 0.011(3) 0.0044(19) 0.000(3)
C30 0.061(2) 0.073(3) 0.080(3) 0.010(3) 0.009(2) 0.003(2)
C31 0.055(2) 0.057(2) 0.064(2) -0.0060(19) 0.0068(18) 0.0018(19)
C32 0.067(2) 0.109(4) 0.085(3) -0.016(3) 0.007(2) -0.010(3)

loop_
_atom_type_symbol
_atom_type_description
_atom_type_scat_dispersion_real
_atom_type_scat_dispersion_imag
_atom_type_scat_source
C C 0.0033 0.0000 'International Tables Vol C Tables 4.2.6.8 and 6.1.1.4'
H H 0.0000 0.0000 'International Tables Vol C Tables 4.2.6.8 and 6.1.1.4'
O O 0.0106 0.0000 'International Tables Vol C Tables 4.2.6.8 and 6.1.1.4'

loop_
_geom_angle_atom_site_label_1
_geom_angle_atom_site_label_2
_geom_angle_atom_site_label_3
_geom_angle
C2 O2 C14 116.8(3)
C9 O3 C32 117.2(3)
C3 C1 C2 109.8(3)
C3 C1 C4 114.7(3)
C2 C1 C4 108.1(3)
C3 C1 H1 109.3(19)
C2 C1 H1 111.0(18)
C4 C1 H1 103.9(19)
O1 C2 O2 123.4(3)
O1 C2 C1 124.2(3)
O2 C2 C1 112.5(3)
C1 C3 H3A 109.5
C1 C3 H3B 109.5
H3A C3 H3B 109.5
C1 C3 H3C 109.5
H3A C3 H3C 109.5
H3B C3 H3C 109.5
C5 C4 C13 118.8(3)
C5 C4 C1 122.0(4)
C13 C4 C1 119.1(3)
C4 C5 C6 121.1(4)
C4 C5 H5 119.4
C6 C5 H5 119.5
C7 C6 C11 118.0(3)
C7 C6 C5 122.7(3)
C11 C6 C5 119.2(3)
C8 C7 C6 121.1(4)
C8 C7 H7 119.4
C6 C7 H7 119.4
C7 C8 C9 121.5(4)
C7 C8 H8 119.2
C9 C8 H8 119.2
O3 C9 C10 125.8(4)
O3 C9 C8 114.8(3)
C10 C9 C8 119.3(4)
C9 C10 C11 120.1(4)
C9 C10 H10 120.0
C11 C10 H10 120.0
C12 C11 C6 119.0(3)
C12 C11 C10 121.1(3)
C6 C11 C10 119.9(3)
C13 C12 C11 120.2(4)
C13 C12 H12 119.9
C11 C12 H12 119.9
C12 C13 C4 121.6(4)
C12 C13 H13 119.2
C4 C13 H13 119.2
O2 C14 C19 107.6(3)
O2 C14 C15 107.4(2)
C19 C14 C15 114.4(3)
O2 C14 H14 107.7(16)
C19 C14 H14 111.4(17)
C15 C14 H14 108.1(17)
C14 C15 C25 109.7(3)
C14 C15 C16 111.0(3)
C25 C15 C16 111.3(3)
C14 C15 H15 110.8(13)
C25 C15 H15 103.9(13)
C16 C15 H15 109.9(14)
C17 C16 C26 114.2(3)
C17 C16 C15 112.2(3)
C26 C16 C15 110.4(3)
C17 C16 H16 106.0(18)
C26 C16 H16 106.4(17)
C15 C16 H16 107.1(17)
C18 C17 C16 126.2(4)
C18 C17 H17 116.9
C16 C17 H17 116.9
C17 C18 H18A 120.0
C17 C18 H18B 120.0
H18A C18 H18B 120.0
C20 C19 C24 118.6(4)
C20 C19 C14 122.4(3)
C24 C19 C14 119.0(3)
C19 C20 C21 120.7(4)
C19 C20 H20 119.6
C21 C20 H20 119.6
C22 C21 C20 120.9(5)
C22 C21 H21 119.5
C20 C21 H21 119.5
C23 C22 C21 119.1(5)
C23 C22 H22 120.4
C21 C22 H22 120.4
C22 C23 C24 121.5(5)
C22 C23 H23 119.2
C24 C23 H23 119.2
C19 C24 C23 119.1(4)
C19 C24 H24 120.5
C23 C24 H24 120.5
C15 C25 H25A 109.5
C15 C25 H25B 109.5
H25A C25 H25B 109.5
C15 C25 H25C 109.5
H25A C25 H25C 109.5
H25B C25 H25C 109.5
C31 C26 C27 117.5(3)
C31 C26 C16 120.1(3)
C27 C26 C16 122.4(3)
C26 C27 C28 120.6(4)
C26 C27 H27 119.7
C28 C27 H27 119.7
C29 C28 C27 121.3(4)
C29 C28 H28 119.3
C27 C28 H28 119.3
C28 C29 C30 118.7(4)
C28 C29 H29 120.6
C30 C29 H29 120.6
C31 C30 C29 120.4(4)
C31 C30 H30 119.8
C29 C30 H30 119.8
C30 C31 C26 121.4(4)
C30 C31 H31 119.3
C26 C31 H31 119.3
O3 C32 H32A 109.5
O3 C32 H32B 109.5
H32A C32 H32B 109.5
O3 C32 H32C 109.5
H32A C32 H32C 109.5
H32B C32 H32C 109.5

loop_
_geom_bond_atom_site_label_1
_geom_bond_atom_site_label_2
_geom_bond_distance
O1 C2 1.201(4)
O2 C2 1.332(4)
O2 C14 1.464(4)
O3 C9 1.356(4)
O3 C32 1.421(5)
C1 C3 1.520(5)
C1 C2 1.519(5)
C1 C4 1.524(5)
C1 H1 0.95(3)
C3 H3A 0.9600
C3 H3B 0.9600
C3 H3C 0.9600
C4 C5 1.373(5)
C4 C13 1.400(5)
C5 C6 1.412(4)
C5 H5 0.9300
C6 C7 1.402(5)
C6 C11 1.407(5)
C7 C8 1.361(5)
C7 H7 0.9300
C8 C9 1.404(5)
C8 H8 0.9300
C9 C10 1.361(5)
C10 C11 1.435(4)
C10 H10 0.9300
C11 C12 1.407(5)
C12 C13 1.366(5)
C12 H12 0.9300
C13 H13 0.9300
C14 C19 1.512(5)
C14 C15 1.522(4)
C14 H14 0.98(3)
C15 C25 1.538(5)
C15 C16 1.563(4)
C15 H15 1.04(3)
C16 C17 1.480(5)
C16 C26 1.530(5)
C16 H16 0.92(3)
C17 C18 1.314(5)
C17 H17 0.9300
C18 H18A 0.9300
C18 H18B 0.9300
C19 C20 1.367(5)
C19 C24 1.398(5)
C20 C21 1.384(5)
C20 H20 0.9300
C21 C22 1.370(7)
C21 H21 0.9300
C22 C23 1.341(7)
C22 H22 0.9300
C23 C24 1.405(6)
C23 H23 0.9300
C24 H24 0.9300
C25 H25A 0.9600
C25 H25B 0.9600
C25 H25C 0.9600
C26 C31 1.375(5)
C26 C27 1.383(4)
C27 C28 1.389(5)
C27 H27 0.9300
C28 C29 1.348(6)
C28 H28 0.9300
C29 C30 1.380(5)
C29 H29 0.9300
C30 C31 1.379(4)
C30 H30 0.9300
C31 H31 0.9300
C32 H32A 0.9600
C32 H32B 0.9600
C32 H32C 0.9600

loop_
_geom_torsion_atom_site_label_1
_geom_torsion_atom_site_label_2
_geom_torsion_atom_site_label_3
_geom_torsion_atom_site_label_4
_geom_torsion
C14 O2 C2 O1 -5.8(5)
C14 O2 C2 C1 173.2(3)
C3 C1 C2 O1 -62.7(4)
C4 C1 C2 O1 63.1(5)
C3 C1 C2 O2 118.2(3)
C4 C1 C2 O2 -116.0(3)
C3 C1 C4 C5 28.2(5)
C2 C1 C4 C5 -94.6(4)
C3 C1 C4 C13 -155.5(4)
C2 C1 C4 C13 81.6(4)
C13 C4 C5 C6 -0.7(5)
C1 C4 C5 C6 175.6(3)
C4 C5 C6 C7 -178.7(3)
C4 C5 C6 C11 -0.5(5)
C11 C6 C7 C8 -0.7(5)
C5 C6 C7 C8 177.6(3)
C6 C7 C8 C9 0.1(5)
C32 O3 C9 C10 -0.1(5)
C32 O3 C9 C8 -177.4(3)
C7 C8 C9 O3 178.1(3)
C7 C8 C9 C10 0.6(5)
O3 C9 C10 C11 -177.9(3)
C8 C9 C10 C11 -0.6(5)
C7 C6 C11 C12 179.7(3)
C5 C6 C11 C12 1.4(5)
C7 C6 C11 C10 0.6(4)
C5 C6 C11 C10 -177.7(3)
C9 C10 C11 C12 -179.0(3)
C9 C10 C11 C6 0.1(5)
C6 C11 C12 C13 -1.1(5)
C10 C11 C12 C13 178.0(3)
C11 C12 C13 C4 -0.1(5)
C5 C4 C13 C12 1.0(5)
C1 C4 C13 C12 -175.4(3)
C2 O2 C14 C19 -88.2(3)
C2 O2 C14 C15 148.2(3)
O2 C14 C15 C25 -176.9(3)
C19 C14 C15 C25 63.8(4)
O2 C14 C15 C16 -53.4(4)
C19 C14 C15 C16 -172.8(3)
C14 C15 C16 C17 -53.1(4)
C25 C15 C16 C17 69.4(4)
C14 C15 C16 C26 178.2(3)
C25 C15 C16 C26 -59.2(4)
C26 C16 C17 C18 -118.8(4)
C15 C16 C17 C18 114.6(4)
O2 C14 C19 C20 -32.0(4)
C15 C14 C19 C20 87.2(4)
O2 C14 C19 C24 146.5(3)
C15 C14 C19 C24 -94.2(4)
C24 C19 C20 C21 -2.0(5)
C14 C19 C20 C21 176.6(3)
C19 C20 C21 C22 3.0(6)
C20 C21 C22 C23 -1.3(7)
C21 C22 C23 C24 -1.3(7)
C20 C19 C24 C23 -0.5(5)
C14 C19 C24 C23 -179.2(3)
C22 C23 C24 C19 2.2(6)
C17 C16 C26 C31 149.4(3)
C15 C16 C26 C31 -83.0(4)
C17 C16 C26 C27 -30.7(5)
C15 C16 C26 C27 96.8(4)
C31 C26 C27 C28 1.7(5)
C16 C26 C27 C28 -178.1(3)
C26 C27 C28 C29 -2.1(6)
C27 C28 C29 C30 1.7(6)
C28 C29 C30 C31 -1.2(6)
C29 C30 C31 C26 0.9(5)
C27 C26 C31 C30 -1.2(5)
C16 C26 C31 C30 178.7(3)
